data_7153439
loop_
_publ_author_name
'Yano, Masafumi'
'Tong, Christine C.'
'Light, Mark E.'
'Schmidtchen, Franz P.'
'Gale, Philip A.'

_publ_section_title
;
 Calix[4]pyrrole-based anion transporters with tuneable transport
 properties.
;
_journal_issue 19
_journal_name_full 'Organic &amp; biomolecular chemistry'
_journal_page_first 4356
_journal_page_last 4363
_journal_paper_doi 10.1039/c0ob00128g
_journal_volume 8
_journal_year 2010
_chemical_compound_source 'Masafumi Yano'
_chemical_formula_moiety 'C39 H50 N10, C16 H36 N, Cl'
_chemical_formula_sum 'C55 H86 Cl N11'
_chemical_formula_weight 936.80
_chemical_name_systematic
;
?
;
_space_group_IT_number 14
_symmetry_cell_setting monoclinic
_symmetry_space_group_name_Hall '-P 2ybc'
_symmetry_space_group_name_H-M 'P 1 21/c 1'
_atom_sites_solution_hydrogens geom
_atom_sites_solution_primary direct
_atom_sites_solution_secondary difmap
_audit_creation_method SHELXL-97
_cell_angle_alpha 90.00
_cell_angle_beta 96.9750(10)
_cell_angle_gamma 90.00
_cell_formula_units_Z 4
_cell_length_a 10.5941(2)
_cell_length_b 15.6673(3)
_cell_length_c 31.9512(5)
_cell_measurement_reflns_used 59070
_cell_measurement_temperature 120(2)
_cell_measurement_theta_max 27.48
_cell_measurement_theta_min 2.91
_cell_volume 5264.04(16)
_computing_cell_refinement 'DENZO (Otwinowski & Minor, 1997) & COLLECT (Hooft, R.W.W., 1998)'
_computing_data_collection 'COLLECT (Hooft, R.W.W., 1998)'
_computing_data_reduction 'DENZO (Otwinowski & Minor, 1997) & COLLECT (Hooft, R.W.W., 1998)'
_computing_molecular_graphics
;
Images generated using CrystalMaker: a crystal and molecular
structures program for Mac and Windows. CrystalMaker Software Ltd,
Oxford, England (www.crystalmaker.com)
;
_computing_publication_material 'WINGX (Farrugia, 1998)'
_computing_structure_refinement 'SHELXL-97 (Sheldrick, 2008)'
_computing_structure_solution 'SHELXS-97 (Sheldrick, 1997)'
_diffrn_ambient_temperature 120(2)
_diffrn_detector_area_resol_mean 9.091
_diffrn_measured_fraction_theta_full 0.993
_diffrn_measured_fraction_theta_max 0.993
_diffrn_measurement_device_type 'Bruker-Nonius CCD camera on \k-goniostat'
_diffrn_measurement_method '\f & \w scans to fill the asymmetric unit'
_diffrn_radiation_monochromator '10cm confocal mirrors'
_diffrn_radiation_source 'Bruker Nonius FR591 Rotating Anode'
_diffrn_radiation_type MoK\a
_diffrn_radiation_wavelength 0.71069
_diffrn_reflns_av_R_equivalents 0.0442
_diffrn_reflns_av_sigmaI/netI 0.0466
_diffrn_reflns_limit_h_max 12
_diffrn_reflns_limit_h_min -12
_diffrn_reflns_limit_k_max 18
_diffrn_reflns_limit_k_min -17
_diffrn_reflns_limit_l_max 38
_diffrn_reflns_limit_l_min -37
_diffrn_reflns_number 41611
_diffrn_reflns_theta_full 25.03
_diffrn_reflns_theta_max 25.03
_diffrn_reflns_theta_min 3.02
_diffrn_standards_number 0
_exptl_absorpt_coefficient_mu 0.120
_exptl_absorpt_correction_T_max 0.9905
_exptl_absorpt_correction_T_min 0.9649
_exptl_absorpt_correction_type multi-scan
_exptl_absorpt_process_details
;
SADABS V2.10 (Sheldrick, G.M., 2003)
;
_exptl_crystal_colour Colourless
_exptl_crystal_density_diffrn 1.182
_exptl_crystal_density_method 'not measured'
_exptl_crystal_description Block
_exptl_crystal_F_000 2040
_exptl_crystal_size_max 0.3
_exptl_crystal_size_mid 0.16
_exptl_crystal_size_min 0.08
_refine_diff_density_max 2.189
_refine_diff_density_min -1.871
_refine_diff_density_rms 0.098
_refine_ls_extinction_method none
_refine_ls_goodness_of_fit_ref 0.945
_refine_ls_hydrogen_treatment constr
_refine_ls_matrix_type full
_refine_ls_number_parameters 635
_refine_ls_number_reflns 9255
_refine_ls_number_restraints 1587
_refine_ls_restrained_S_all 0.999
_refine_ls_R_factor_all 0.1410
_refine_ls_R_factor_gt 0.1182
_refine_ls_shift/su_max 0.010
_refine_ls_shift/su_mean 0.000
_refine_ls_structure_factor_coef Fsqd
_refine_ls_weighting_details 'calc w=1/[\s^2^(Fo^2^)+(0.1640P)^2^+30.7911P] where P=(Fo^2^+2Fc^2^)/3'
_refine_ls_weighting_scheme calc
_refine_ls_wR_factor_gt 0.2964
_refine_ls_wR_factor_ref 0.3195
_reflns_number_gt 7402
_reflns_number_total 9255
_reflns_threshold_expression >2\s(I)
_cod_data_source_file c0ob00128g.txt
_cod_data_source_block 2009sot1164
_cod_depositor_comments
;
The following automatic conversions were performed:

'_symmetry_cell_setting' value 'Monoclinic' changed to 'monoclinic'
according to /home/saulius/struct/CIF-dictionaries/cif_core.dic
dictionary named 'cif_core.dic' version 2.4.2 from 2011-04-26.

Automatic conversion script
Id: cif_fix_values 1891 2012-01-12 08:04:46Z andrius 
;
_cod_original_sg_symbol_H-M P21/c
_cod_database_code 7153439

loop_
_symmetry_equiv_pos_as_xyz
'x, y, z'
'-x, y+1/2, -z+1/2'
'-x, -y, -z'
'x, -y-1/2, z-1/2'

loop_
_atom_site_label
_atom_site_type_symbol
_atom_site_fract_x
_atom_site_fract_y
_atom_site_fract_z
_atom_site_U_iso_or_equiv
_atom_site_adp_type
_atom_site_occupancy
_atom_site_symmetry_multiplicity
_atom_site_calc_flag
_atom_site_refinement_flags
_atom_site_disorder_assembly
_atom_site_disorder_group
N1 N -0.2451(4) 0.2357(3) 0.05169(12) 0.0261(8) Uani 1 1 d U . .
H1 H -0.1987 0.2261 0.0760 0.031 Uiso 1 1 calc R . .
N2 N -0.2499(4) 0.0516(2) 0.10169(12) 0.0215(7) Uani 1 1 d U . .
H2 H -0.1954 0.0909 0.1119 0.026 Uiso 1 1 calc R . .
N3 N -0.2859(4) 0.1543(3) 0.19089(12) 0.0278(8) Uani 1 1 d U A .
H3 H -0.2212 0.1658 0.1770 0.033 Uiso 1 1 calc R . .
N4 N -0.2799(4) 0.3395(2) 0.13986(12) 0.0243(8) Uani 1 1 d U A .
H4 H -0.2179 0.3024 0.1391 0.029 Uiso 1 1 calc R . .
C1 C -0.2982(5) 0.3136(3) 0.03934(15) 0.0303(9) Uani 1 1 d U A .
C2 C -0.3624(7) 0.3018(4) 0.00026(17) 0.0502(13) Uani 1 1 d U . .
H2A H -0.4083 0.3443 -0.0165 0.060 Uiso 1 1 calc R . .
C3 C -0.3490(7) 0.2151(4) -0.01122(17) 0.0509(13) Uani 1 1 d U . .
H3A H -0.3853 0.1892 -0.0368 0.061 Uiso 1 1 calc R . .
C4 C -0.2745(6) 0.1754(3) 0.02095(15) 0.0337(10) Uani 1 1 d U . .
C5 C -0.0791(5) 0.0852(3) 0.03587(18) 0.0351(11) Uani 1 1 d U . .
H5A H -0.0550 0.1174 0.0619 0.053 Uiso 1 1 calc R . .
H5B H -0.0417 0.1122 0.0126 0.053 Uiso 1 1 calc R . .
H5C H -0.0479 0.0265 0.0395 0.053 Uiso 1 1 calc R . .
C6 C -0.2257(5) 0.0845(3) 0.02576(15) 0.0287(9) Uani 1 1 d U . .
C7 C -0.2583(6) 0.0381(4) -0.01668(16) 0.0413(13) Uani 1 1 d U . .
H7A H -0.2266 -0.0206 -0.0142 0.062 Uiso 1 1 calc R . .
H7B H -0.2183 0.0680 -0.0386 0.062 Uiso 1 1 calc R . .
H7C H -0.3507 0.0375 -0.0243 0.062 Uiso 1 1 calc R . .
C8 C -0.2841(4) 0.0364(3) 0.05941(15) 0.0253(8) Uani 1 1 d U . .
C9 C -0.3704(5) -0.0291(4) 0.05671(17) 0.0364(10) Uani 1 1 d U . .
H9 H -0.4112 -0.0537 0.0315 0.044 Uiso 1 1 calc R . .
C10 C -0.3877(5) -0.0533(4) 0.09813(17) 0.0380(11) Uani 1 1 d U . .
H10 H -0.4424 -0.0974 0.1055 0.046 Uiso 1 1 calc R . .
C11 C -0.3127(4) -0.0031(3) 0.12575(15) 0.0263(8) Uani 1 1 d U A .
C12 C -0.3522(6) -0.0828(3) 0.18963(19) 0.0401(12) Uani 1 1 d U A .
H12A H -0.4441 -0.0790 0.1812 0.060 Uiso 1 1 calc R . .
H12B H -0.3352 -0.0853 0.2204 0.060 Uiso 1 1 calc R . .
H12C H -0.3191 -0.1344 0.1775 0.060 Uiso 1 1 calc R . .
C13 C -0.2869(5) -0.0041(3) 0.17358(15) 0.0288(8) Uani 1 1 d U . .
C15 C -0.3386(5) 0.0747(3) 0.19380(15) 0.0294(9) Uani 1 1 d U A .
C16 C -0.4349(5) 0.0830(4) 0.21844(16) 0.0354(10) Uani 1 1 d U . .
H16 H -0.4881 0.0385 0.2264 0.042 Uiso 1 1 calc R A .
C17 C -0.4410(5) 0.1707(3) 0.23008(16) 0.0350(10) Uani 1 1 d U A .
H17 H -0.4997 0.1949 0.2470 0.042 Uiso 1 1 calc R . .
C18 C -0.3484(5) 0.2137(3) 0.21282(15) 0.0298(9) Uani 1 1 d U . .
C19 C -0.1643(6) 0.3144(3) 0.22963(16) 0.0362(11) Uani 1 1 d U . .
H19A H -0.1434 0.2880 0.2574 0.054 Uiso 1 1 calc R A .
H19B H -0.1401 0.3748 0.2311 0.054 Uiso 1 1 calc R . .
H19C H -0.1178 0.2852 0.2091 0.054 Uiso 1 1 calc R . .
C20 C -0.3088(5) 0.3067(3) 0.21579(15) 0.0323(9) Uani 1 1 d U A .
C21 C -0.3798(7) 0.3502(4) 0.24925(16) 0.0425(13) Uani 1 1 d U . .
H21A H -0.4717 0.3467 0.2407 0.064 Uiso 1 1 calc R A .
H21B H -0.3543 0.4103 0.2519 0.064 Uiso 1 1 calc R . .
H21C H -0.3587 0.3214 0.2764 0.064 Uiso 1 1 calc R . .
C22 C -0.3429(5) 0.3536(3) 0.17421(15) 0.0322(9) Uani 1 1 d U . .
C23 C -0.4307(7) 0.4139(4) 0.16256(19) 0.0549(13) Uani 1 1 d U A .
H23 H -0.4896 0.4364 0.1798 0.066 Uiso 1 1 calc R . .
C24 C -0.4211(7) 0.4383(4) 0.12063(19) 0.0505(13) Uani 1 1 d U . .
H24 H -0.4716 0.4801 0.1049 0.061 Uiso 1 1 calc R A .
C25 C -0.3267(5) 0.3914(3) 0.10664(15) 0.0258(9) Uani 1 1 d U A .
C26 C -0.3303(5) 0.4703(3) 0.03960(16) 0.0311(11) Uani 1 1 d U A .
H26A H -0.2959 0.4729 0.0125 0.047 Uiso 1 1 calc R . .
H26B H -0.3093 0.5230 0.0554 0.047 Uiso 1 1 calc R . .
H26C H -0.4229 0.4637 0.0346 0.047 Uiso 1 1 calc R . .
C27 C -0.2724(5) 0.3939(3) 0.06509(15) 0.0258(8) Uani 1 1 d U . .
C14A C -0.1423(5) -0.0089(3) 0.18739(16) 0.0299(8) Uani 0.521(3) 1 d PDU A 1
H14A H -0.0997 0.0398 0.1752 0.036 Uiso 0.521(3) 1 calc PR A 1
H14B H -0.1255 -0.0047 0.2185 0.036 Uiso 0.521(3) 1 calc PR A 1
C29A C -0.0882(8) -0.0923(5) 0.1729(3) 0.0296(9) Uani 0.521(3) 1 d PDU A 1
H29A H -0.0887 -0.1358 0.1953 0.036 Uiso 0.521(3) 1 calc PR A 1
H29B H -0.1422 -0.1134 0.1475 0.036 Uiso 0.521(3) 1 calc PR A 1
C30A C 0.0437(8) -0.0798(5) 0.1629(2) 0.0280(9) Uani 0.521(3) 1 d PDU A 1
N5A N 0.1200(8) -0.1485(5) 0.1592(2) 0.0287(9) Uani 0.521(3) 1 d PDU A 1
N6A N 0.2294(8) -0.1206(5) 0.1497(2) 0.0291(10) Uani 0.521(3) 1 d PDU A 1
N7A N 0.2253(6) -0.0345(4) 0.1475(2) 0.0284(8) Uani 0.521(3) 1 d PDU A 1
C31A C 0.1099(8) -0.0067(5) 0.1556(2) 0.0284(10) Uani 0.521(3) 1 d PDU A 1
H31A H 0.0808 0.0506 0.1561 0.034 Uiso 0.521(3) 1 calc PR A 1
C32A C 0.3339(7) 0.0118(5) 0.1376(3) 0.0311(10) Uani 0.521(3) 1 d PDU A 1
H32A H 0.3857 -0.0262 0.1217 0.037 Uiso 0.521(3) 1 calc PR A 1
H32B H 0.3863 0.0275 0.1643 0.037 Uiso 0.521(3) 1 calc PR A 1
C33A C 0.3024(8) 0.0930(5) 0.1117(3) 0.0316(10) Uani 0.521(3) 1 d PDU A 1
H33A H 0.2397 0.0796 0.0871 0.038 Uiso 0.521(3) 1 calc PR A 1
H33B H 0.2638 0.1356 0.1292 0.038 Uiso 0.521(3) 1 calc PR A 1
C34A C 0.4213(8) 0.1305(4) 0.0967(3) 0.0353(10) Uani 0.521(3) 1 d PDU A 1
H34A H 0.4613 0.0871 0.0801 0.042 Uiso 0.521(3) 1 calc PR A 1
H34B H 0.4829 0.1454 0.1215 0.042 Uiso 0.521(3) 1 calc PR A 1
C35A C 0.3915(10) 0.2102(4) 0.0697(3) 0.0374(10) Uani 0.521(3) 1 d PDU A 1
H35A H 0.3152 0.1997 0.0493 0.045 Uiso 0.521(3) 1 calc PR A 1
H35B H 0.4636 0.2226 0.0537 0.045 Uiso 0.521(3) 1 calc PR A 1
C36A C 0.3680(8) 0.2872(5) 0.0974(3) 0.0369(11) Uani 0.521(3) 1 d PDU A 1
H36A H 0.3436 0.2661 0.1245 0.044 Uiso 0.521(3) 1 calc PR A 1
H36B H 0.4485 0.3194 0.1037 0.044 Uiso 0.521(3) 1 calc PR A 1
N8A N 0.2715(6) 0.3441(4) 0.0788(2) 0.0344(9) Uani 0.521(3) 1 d PDU A 1
N9A N 0.2977(7) 0.4194(5) 0.0616(2) 0.0336(9) Uani 0.521(3) 1 d PDU A 1
N10A N 0.1893(7) 0.4558(5) 0.0469(3) 0.0317(9) Uani 0.521(3) 1 d PDU A 1
C37A C 0.1434(8) 0.3321(6) 0.0749(2) 0.0344(10) Uani 0.521(3) 1 d PDU A 1
H37A H 0.0988 0.2844 0.0841 0.041 Uiso 0.521(3) 1 calc PR A 1
C38A C 0.0927(7) 0.4038(5) 0.05464(19) 0.0319(9) Uani 0.521(3) 1 d PDU A 1
C39A C -0.0431(8) 0.4284(6) 0.0415(3) 0.0335(10) Uani 0.521(3) 1 d PDU A 1
H39A H -0.0741 0.3993 0.0147 0.040 Uiso 0.521(3) 1 calc PR A 1
H39B H -0.0481 0.4907 0.0364 0.040 Uiso 0.521(3) 1 calc PR A 1
C28A C -0.1272(5) 0.4051(3) 0.07432(18) 0.0350(9) Uani 0.521(3) 1 d PDU A 1
H28A H -0.1127 0.4490 0.0967 0.042 Uiso 0.521(3) 1 calc PR A 1
H28B H -0.0936 0.3509 0.0871 0.042 Uiso 0.521(3) 1 calc PR A 1
C14B C -0.1423(5) -0.0089(3) 0.18739(16) 0.0299(8) Uani 0.479(3) 1 d PDU A 2
H14C H -0.1050 0.0461 0.1799 0.036 Uiso 0.479(3) 1 calc PR A 2
H14D H -0.1295 -0.0131 0.2185 0.036 Uiso 0.479(3) 1 calc PR A 2
C29B C -0.0640(9) -0.0805(6) 0.1701(4) 0.0296(9) Uani 0.479(3) 1 d PDU A 2
H29C H -0.0557 -0.1270 0.1912 0.036 Uiso 0.479(3) 1 calc PR A 2
H29D H -0.1150 -0.1035 0.1445 0.036 Uiso 0.479(3) 1 calc PR A 2
C30B C 0.0646(8) -0.0624(6) 0.1589(2) 0.0280(9) Uani 0.479(3) 1 d PDU A 2
N5B N 0.1597(8) -0.1220(5) 0.1599(3) 0.0287(9) Uani 0.479(3) 1 d PDU A 2
N6B N 0.2619(8) -0.0869(6) 0.1479(3) 0.0291(10) Uani 0.479(3) 1 d PDU A 2
N7B N 0.2359(7) -0.0045(4) 0.1391(2) 0.0284(8) Uani 0.479(3) 1 d PDU A 2
C31B C 0.1146(8) 0.0128(6) 0.1454(3) 0.0284(10) Uani 0.479(3) 1 d PDU A 2
H31B H 0.0721 0.0661 0.1414 0.034 Uiso 0.479(3) 1 calc PR A 2
C32B C 0.3288(8) 0.0511(5) 0.1246(3) 0.0311(10) Uani 0.479(3) 1 d PDU A 2
H32C H 0.3341 0.0392 0.0945 0.037 Uiso 0.479(3) 1 calc PR A 2
H32D H 0.4128 0.0381 0.1404 0.037 Uiso 0.479(3) 1 calc PR A 2
C33B C 0.3006(9) 0.1460(5) 0.1297(3) 0.0316(10) Uani 0.479(3) 1 d PDU A 2
H33C H 0.2134 0.1586 0.1163 0.038 Uiso 0.479(3) 1 calc PR A 2
H33D H 0.3049 0.1599 0.1601 0.038 Uiso 0.479(3) 1 calc PR A 2
C34B C 0.3948(9) 0.2016(5) 0.1097(2) 0.0353(10) Uani 0.479(3) 1 d PDU A 2
H34C H 0.4826 0.1861 0.1215 0.042 Uiso 0.479(3) 1 calc PR A 2
H34D H 0.3810 0.2623 0.1166 0.042 Uiso 0.479(3) 1 calc PR A 2
C35B C 0.3791(11) 0.1902(5) 0.0618(3) 0.0374(10) Uani 0.479(3) 1 d PDU A 2
H35C H 0.4499 0.1552 0.0536 0.045 Uiso 0.479(3) 1 calc PR A 2
H35D H 0.2984 0.1598 0.0527 0.045 Uiso 0.479(3) 1 calc PR A 2
C36B C 0.3780(8) 0.2768(6) 0.0398(3) 0.0369(11) Uani 0.479(3) 1 d PDU A 2
H36C H 0.4499 0.3111 0.0535 0.044 Uiso 0.479(3) 1 calc PR A 2
H36D H 0.3927 0.2676 0.0102 0.044 Uiso 0.479(3) 1 calc PR A 2
N8B N 0.2637(7) 0.3250(5) 0.0402(2) 0.0344(9) Uani 0.479(3) 1 d PDU A 2
N9B N 0.2722(7) 0.4096(5) 0.0472(3) 0.0336(9) Uani 0.479(3) 1 d PDU A 2
N10B N 0.1556(7) 0.4399(5) 0.0443(3) 0.0317(9) Uani 0.479(3) 1 d PDU A 2
C37B C 0.1395(8) 0.3019(6) 0.0326(2) 0.0344(10) Uani 0.479(3) 1 d PDU A 2
H37B H 0.1071 0.2462 0.0263 0.041 Uiso 0.479(3) 1 calc PR A 2
C38B C 0.0701(8) 0.3751(6) 0.03569(16) 0.0319(9) Uani 0.479(3) 1 d PDU A 2
C39B C -0.0707(8) 0.3923(7) 0.0313(3) 0.0335(10) Uani 0.479(3) 1 d PDU A 2
H39C H -0.1154 0.3440 0.0160 0.040 Uiso 0.479(3) 1 calc PR A 2
H39D H -0.0886 0.4441 0.0138 0.040 Uiso 0.479(3) 1 calc PR A 2
C28B C -0.1272(5) 0.4051(3) 0.07432(18) 0.0350(9) Uani 0.479(3) 1 d PDU A 2
H28C H -0.0911 0.3624 0.0953 0.042 Uiso 0.479(3) 1 calc PR A 2
H28D H -0.1065 0.4629 0.0857 0.042 Uiso 0.479(3) 1 calc PR A 2
N11A N 0.1460(4) 0.6134(3) 0.14453(14) 0.0418(6) Uani 0.498(4) 1 d PDU B 3
C40A C 0.1784(14) 0.5229(5) 0.1491(3) 0.0416(4) Uani 0.498(4) 1 d PDU B 3
H40A H 0.2272 0.5065 0.1258 0.050 Uiso 0.498(4) 1 calc PR B 3
H40B H 0.0985 0.4895 0.1457 0.050 Uiso 0.498(4) 1 calc PR B 3
C41A C 0.2542(10) 0.4979(5) 0.1900(3) 0.0416(4) Uani 0.498(4) 1 d PDU B 3
H41A H 0.2085 0.5150 0.2140 0.050 Uiso 0.498(4) 1 calc PR B 3
H41B H 0.3378 0.5270 0.1931 0.050 Uiso 0.498(4) 1 calc PR B 3
C42A C 0.2725(9) 0.4017(5) 0.1900(4) 0.0416(4) Uani 0.498(4) 1 d PDU B 3
H42A H 0.2934 0.3828 0.1621 0.050 Uiso 0.498(4) 1 calc PR B 3
H42B H 0.3438 0.3856 0.2115 0.050 Uiso 0.498(4) 1 calc PR B 3
C43A C 0.1516(9) 0.3590(6) 0.1997(4) 0.0416(4) Uani 0.498(4) 1 d PDU B 3
H43A H 0.1327 0.3767 0.2277 0.062 Uiso 0.498(4) 1 calc PR B 3
H43B H 0.1624 0.2969 0.1992 0.062 Uiso 0.498(4) 1 calc PR B 3
H43C H 0.0812 0.3756 0.1785 0.062 Uiso 0.498(4) 1 calc PR B 3
C44A C 0.2619(9) 0.6667(9) 0.1520(5) 0.0416(4) Uani 0.498(4) 1 d PDU B 3
H44A H 0.3027 0.6558 0.1810 0.050 Uiso 0.498(4) 1 calc PR B 3
H44B H 0.2359 0.7274 0.1505 0.050 Uiso 0.498(4) 1 calc PR B 3
C45A C 0.3601(11) 0.6533(13) 0.1222(5) 0.0416(4) Uani 0.498(4) 1 d PDU B 3
H45A H 0.3224 0.6647 0.0928 0.050 Uiso 0.498(4) 1 calc PR B 3
H45B H 0.3909 0.5936 0.1239 0.050 Uiso 0.498(4) 1 calc PR B 3
C46A C 0.4705(9) 0.7148(7) 0.1348(4) 0.0416(4) Uani 0.498(4) 1 d PDU B 3
H46A H 0.4388 0.7743 0.1338 0.050 Uiso 0.498(4) 1 calc PR B 3
H46B H 0.5088 0.7025 0.1640 0.050 Uiso 0.498(4) 1 calc PR B 3
C47A C 0.5703(10) 0.7045(8) 0.1046(4) 0.0416(4) Uani 0.498(4) 1 d PDU B 3
H47A H 0.6075 0.6473 0.1078 0.062 Uiso 0.498(4) 1 calc PR B 3
H47B H 0.6373 0.7474 0.1112 0.062 Uiso 0.498(4) 1 calc PR B 3
H47C H 0.5305 0.7123 0.0756 0.062 Uiso 0.498(4) 1 calc PR B 3
C48A C 0.0675(10) 0.6308(6) 0.1043(3) 0.0416(4) Uani 0.498(4) 1 d PDU B 3
H48A H -0.0119 0.5970 0.1028 0.050 Uiso 0.498(4) 1 calc PR B 3
H48B H 0.1140 0.6126 0.0807 0.050 Uiso 0.498(4) 1 calc PR B 3
C49A C 0.0352(9) 0.7227(6) 0.0994(4) 0.0416(4) Uani 0.498(4) 1 d PDU B 3
H49A H 0.0467 0.7484 0.1279 0.050 Uiso 0.498(4) 1 calc PR B 3
H49B H 0.0992 0.7492 0.0833 0.050 Uiso 0.498(4) 1 calc PR B 3
C50A C -0.0830(9) 0.7469(6) 0.0803(4) 0.0416(4) Uani 0.498(4) 1 d PDU B 3
H50A H -0.1453 0.7407 0.1009 0.050 Uiso 0.498(4) 1 calc PR B 3
H50B H -0.1090 0.7079 0.0565 0.050 Uiso 0.498(4) 1 calc PR B 3
C51A C -0.0876(11) 0.8385(6) 0.0640(4) 0.0416(4) Uani 0.498(4) 1 d PDU B 3
H51A H -0.0336 0.8747 0.0837 0.062 Uiso 0.498(4) 1 calc PR B 3
H51B H -0.1754 0.8594 0.0615 0.062 Uiso 0.498(4) 1 calc PR B 3
H51C H -0.0568 0.8401 0.0363 0.062 Uiso 0.498(4) 1 calc PR B 3
C52A C 0.0795(9) 0.6446(7) 0.1812(3) 0.0416(4) Uani 0.498(4) 1 d PDU B 3
H52A H 0.1391 0.6396 0.2075 0.050 Uiso 0.498(4) 1 calc PR B 3
H52B H 0.0585 0.7058 0.1769 0.050 Uiso 0.498(4) 1 calc PR B 3
C53A C -0.0398(9) 0.5968(7) 0.1866(3) 0.0416(4) Uani 0.498(4) 1 d PDU B 3
H53A H -0.0194 0.5367 0.1944 0.050 Uiso 0.498(4) 1 calc PR B 3
H53B H -0.0979 0.5971 0.1599 0.050 Uiso 0.498(4) 1 calc PR B 3
C54A C -0.1039(9) 0.6403(6) 0.2217(3) 0.0416(4) Uani 0.498(4) 1 d PDU B 3
H54A H -0.0382 0.6640 0.2432 0.050 Uiso 0.498(4) 1 calc PR B 3
H54B H -0.1581 0.6879 0.2096 0.050 Uiso 0.498(4) 1 calc PR B 3
C55A C -0.1806(11) 0.5789(7) 0.2409(4) 0.0416(4) Uani 0.498(4) 1 d PDU B 3
H55A H -0.2336 0.5473 0.2189 0.062 Uiso 0.498(4) 1 calc PR B 3
H55B H -0.2352 0.6087 0.2588 0.062 Uiso 0.498(4) 1 calc PR B 3
H55C H -0.1251 0.5390 0.2582 0.062 Uiso 0.498(4) 1 calc PR B 3
N11B N 0.1460(4) 0.6134(3) 0.14453(14) 0.0418(6) Uani 0.502(4) 1 d PDU B 4
C40B C 0.1584(14) 0.5145(6) 0.1404(4) 0.0415(13) Uani 0.502(4) 1 d PDU B 4
H40C H 0.0781 0.4926 0.1250 0.050 Uiso 0.502(4) 1 calc PR B 4
H40D H 0.2268 0.5026 0.1227 0.050 Uiso 0.502(4) 1 calc PR B 4
C41B C 0.1861(12) 0.4643(7) 0.1805(4) 0.0416(4) Uani 0.502(4) 1 d PDU B 4
H41C H 0.1245 0.4802 0.2001 0.050 Uiso 0.502(4) 1 calc PR B 4
H41D H 0.2725 0.4783 0.1941 0.050 Uiso 0.502(4) 1 calc PR B 4
C42B C 0.1769(11) 0.3690(7) 0.1714(4) 0.0416(4) Uani 0.502(4) 1 d PDU B 4
H42C H 0.0904 0.3562 0.1574 0.050 Uiso 0.502(4) 1 calc PR B 4
H42D H 0.2379 0.3544 0.1514 0.050 Uiso 0.502(4) 1 calc PR B 4
C43B C 0.2032(11) 0.3132(7) 0.2094(4) 0.0416(4) Uani 0.502(4) 1 d PDU B 4
H43D H 0.1482 0.3302 0.2305 0.062 Uiso 0.502(4) 1 calc PR B 4
H43E H 0.2925 0.3193 0.2213 0.062 Uiso 0.502(4) 1 calc PR B 4
H43F H 0.1861 0.2536 0.2013 0.062 Uiso 0.502(4) 1 calc PR B 4
C44B C 0.2676(11) 0.6580(10) 0.1550(5) 0.0416(4) Uani 0.502(4) 1 d PDU B 4
H44C H 0.3053 0.6378 0.1831 0.050 Uiso 0.502(4) 1 calc PR B 4
H44D H 0.2485 0.7194 0.1578 0.050 Uiso 0.502(4) 1 calc PR B 4
C45B C 0.3694(12) 0.6504(14) 0.1254(6) 0.0416(4) Uani 0.502(4) 1 d PDU B 4
H45C H 0.3849 0.5895 0.1195 0.050 Uiso 0.502(4) 1 calc PR B 4
H45D H 0.3402 0.6790 0.0983 0.050 Uiso 0.502(4) 1 calc PR B 4
C46B C 0.4909(10) 0.6914(8) 0.1453(4) 0.0416(4) Uani 0.502(4) 1 d PDU B 4
H46C H 0.5175 0.6633 0.1727 0.050 Uiso 0.502(4) 1 calc PR B 4
H46D H 0.4739 0.7521 0.1509 0.050 Uiso 0.502(4) 1 calc PR B 4
C47B C 0.5998(11) 0.6864(8) 0.1186(4) 0.0416(4) Uani 0.502(4) 1 d PDU B 4
H47D H 0.6133 0.6268 0.1110 0.062 Uiso 0.502(4) 1 calc PR B 4
H47E H 0.6774 0.7088 0.1347 0.062 Uiso 0.502(4) 1 calc PR B 4
H47F H 0.5791 0.7203 0.0930 0.062 Uiso 0.502(4) 1 calc PR B 4
C48B C 0.0960(11) 0.6292(7) 0.0953(3) 0.0416(4) Uani 0.502(4) 1 d PDU B 4
H48C H 0.1623 0.6078 0.0786 0.050 Uiso 0.502(4) 1 calc PR B 4
H48D H 0.0198 0.5931 0.0880 0.050 Uiso 0.502(4) 1 calc PR B 4
C49B C 0.0621(11) 0.7196(7) 0.0803(4) 0.0416(4) Uani 0.502(4) 1 d PDU B 4
H49C H 0.0485 0.7545 0.1052 0.050 Uiso 0.502(4) 1 calc PR B 4
H49D H 0.1359 0.7440 0.0683 0.050 Uiso 0.502(4) 1 calc PR B 4
C50B C -0.0431(10) 0.7276(7) 0.0510(4) 0.0416(4) Uani 0.502(4) 1 d PDU B 4
H50C H -0.0996 0.6795 0.0564 0.050 Uiso 0.502(4) 1 calc PR B 4
H50D H -0.0133 0.7158 0.0234 0.050 Uiso 0.502(4) 1 calc PR B 4
C51B C -0.1283(11) 0.8046(7) 0.0442(4) 0.0416(4) Uani 0.502(4) 1 d PDU B 4
H51D H -0.1239 0.8376 0.0704 0.062 Uiso 0.502(4) 1 calc PR B 4
H51E H -0.2161 0.7861 0.0359 0.062 Uiso 0.502(4) 1 calc PR B 4
H51F H -0.1003 0.8403 0.0219 0.062 Uiso 0.502(4) 1 calc PR B 4
C52B C 0.0412(10) 0.6334(8) 0.1688(4) 0.0416(4) Uani 0.502(4) 1 d PDU B 4
H52C H 0.0236 0.6952 0.1650 0.050 Uiso 0.502(4) 1 calc PR B 4
H52D H 0.0741 0.6252 0.1989 0.050 Uiso 0.502(4) 1 calc PR B 4
C53B C -0.0870(10) 0.5879(8) 0.1617(4) 0.0416(4) Uani 0.502(4) 1 d PDU B 4
H53C H -0.1256 0.5967 0.1322 0.050 Uiso 0.502(4) 1 calc PR B 4
H53D H -0.0744 0.5259 0.1663 0.050 Uiso 0.502(4) 1 calc PR B 4
C54B C -0.1753(11) 0.6221(7) 0.1916(4) 0.0416(4) Uani 0.502(4) 1 d PDU B 4
H54C H -0.1298 0.6737 0.2033 0.050 Uiso 0.502(4) 1 calc PR B 4
H54D H -0.2477 0.6442 0.1721 0.050 Uiso 0.502(4) 1 calc PR B 4
C55B C -0.2369(12) 0.5917(8) 0.2270(4) 0.0416(4) Uani 0.502(4) 1 d PDU B 4
H55D H -0.3294 0.5960 0.2201 0.062 Uiso 0.502(4) 1 calc PR B 4
H55E H -0.2096 0.6266 0.2520 0.062 Uiso 0.502(4) 1 calc PR B 4
H55F H -0.2134 0.5320 0.2329 0.062 Uiso 0.502(4) 1 calc PR B 4
Cl1 Cl -0.04861(10) 0.20107(7) 0.13809(4) 0.0258(3) Uani 1 1 d . . .

loop_
_atom_site_aniso_label
_atom_site_aniso_U_11
_atom_site_aniso_U_22
_atom_site_aniso_U_33
_atom_site_aniso_U_23
_atom_site_aniso_U_13
_atom_site_aniso_U_12
N1 0.036(2) 0.0248(17) 0.0185(16) 0.0024(14) 0.0068(15) 0.0073(16)
N2 0.0215(17) 0.0200(17) 0.0234(16) -0.0012(14) 0.0047(14) -0.0023(14)
N3 0.039(2) 0.0242(17) 0.0213(17) 0.0001(15) 0.0080(15) 0.0009(16)
N4 0.0262(18) 0.0233(18) 0.0236(16) 0.0025(14) 0.0038(14) 0.0066(15)
C1 0.043(2) 0.0266(18) 0.0215(18) 0.0018(15) 0.0041(17) 0.0098(17)
C2 0.081(3) 0.040(2) 0.026(2) -0.0022(19) -0.010(2) 0.023(2)
C3 0.086(3) 0.040(2) 0.023(2) -0.0058(19) -0.008(2) 0.020(2)
C4 0.052(2) 0.0306(19) 0.0190(18) -0.0011(15) 0.0074(18) 0.0097(18)
C5 0.038(2) 0.029(3) 0.042(3) -0.003(2) 0.022(2) 0.001(2)
C6 0.038(2) 0.0270(19) 0.0224(19) -0.0039(16) 0.0088(17) 0.0060(17)
C7 0.065(4) 0.035(3) 0.026(2) -0.009(2) 0.012(2) 0.007(3)
C8 0.0232(19) 0.0284(19) 0.0245(17) -0.0060(16) 0.0046(16) 0.0020(16)
C9 0.026(2) 0.048(2) 0.036(2) -0.015(2) 0.0073(18) -0.0118(19)
C10 0.033(2) 0.043(2) 0.040(2) -0.011(2) 0.0141(19) -0.020(2)
C11 0.0242(19) 0.0256(19) 0.0303(17) -0.0003(16) 0.0080(15) -0.0048(16)
C12 0.056(3) 0.026(2) 0.043(3) 0.007(2) 0.022(3) -0.004(2)
C13 0.0364(18) 0.0225(17) 0.0288(17) 0.0042(15) 0.0086(16) -0.0003(16)
C15 0.039(2) 0.0252(18) 0.0250(19) 0.0043(16) 0.0090(17) 0.0003(16)
C16 0.045(2) 0.033(2) 0.031(2) 0.0049(19) 0.0134(19) 0.0008(19)
C17 0.045(2) 0.036(2) 0.025(2) 0.0012(18) 0.0121(18) 0.0045(19)
C18 0.040(2) 0.0297(18) 0.0203(19) -0.0029(16) 0.0039(17) 0.0049(17)
C19 0.053(3) 0.029(3) 0.024(2) -0.005(2) -0.002(2) -0.002(2)
C20 0.048(2) 0.0280(19) 0.0211(18) -0.0044(16) 0.0053(18) 0.0059(18)
C21 0.070(4) 0.036(3) 0.023(2) -0.005(2) 0.013(2) 0.009(3)
C22 0.045(2) 0.030(2) 0.0223(17) -0.0022(16) 0.0084(17) 0.0142(18)
C23 0.076(3) 0.056(3) 0.037(2) 0.010(2) 0.024(2) 0.043(2)
C24 0.066(3) 0.051(3) 0.037(2) 0.011(2) 0.016(2) 0.036(2)
C25 0.0304(19) 0.0232(19) 0.0239(17) 0.0004(15) 0.0040(15) 0.0050(17)
C26 0.033(2) 0.027(2) 0.035(3) 0.010(2) 0.011(2) 0.007(2)
C27 0.0263(17) 0.0227(17) 0.0293(17) 0.0067(15) 0.0064(15) 0.0032(16)
C14A 0.0382(17) 0.0213(17) 0.0296(17) 0.0008(15) 0.0011(15) 0.0019(14)
C29A 0.0358(18) 0.0182(18) 0.0335(18) 0.0005(17) -0.0009(17) 0.0006(16)
C30A 0.0323(16) 0.0172(18) 0.0332(17) -0.0001(16) -0.0012(15) 0.0048(15)
N5A 0.0328(19) 0.0180(19) 0.0337(17) -0.0022(18) -0.0020(17) 0.0046(16)
N6A 0.0311(19) 0.020(2) 0.0354(18) 0.000(2) -0.0005(18) 0.0071(17)
N7A 0.0276(15) 0.0208(18) 0.0359(17) 0.0010(16) 0.0005(15) 0.0072(16)
C31A 0.0284(16) 0.0197(19) 0.036(2) 0.0029(18) 0.0008(17) 0.0071(16)
C32A 0.0270(18) 0.026(2) 0.041(2) -0.0001(18) 0.0029(18) 0.0045(19)
C33A 0.027(2) 0.026(2) 0.041(2) -0.0025(18) 0.0049(19) 0.001(2)
C34A 0.031(2) 0.0319(19) 0.044(2) -0.0019(18) 0.0076(19) -0.0001(18)
C35A 0.034(2) 0.033(2) 0.046(2) -0.0014(18) 0.0071(19) -0.0011(18)
C36A 0.031(2) 0.036(2) 0.044(2) 0.0005(19) 0.006(2) 0.0012(18)
N8A 0.0267(16) 0.0367(17) 0.0402(18) 0.0054(16) 0.0065(16) -0.0007(15)
N9A 0.0242(17) 0.0373(17) 0.040(2) 0.0088(17) 0.0053(17) -0.0032(15)
N10A 0.0223(19) 0.0346(18) 0.0387(18) 0.0113(16) 0.0063(18) -0.0057(16)
C37A 0.0269(17) 0.0334(19) 0.043(2) 0.0067(19) 0.0053(19) -0.0035(16)
C38A 0.0231(16) 0.0317(19) 0.041(2) 0.0098(17) 0.0062(17) -0.0067(16)
C39A 0.0243(17) 0.029(2) 0.048(2) 0.0166(19) 0.0069(17) -0.0069(17)
C28A 0.0262(16) 0.0303(18) 0.0493(19) 0.0158(16) 0.0081(15) -0.0015(15)
C14B 0.0382(17) 0.0213(17) 0.0296(17) 0.0008(15) 0.0011(15) 0.0019(14)
C29B 0.0358(18) 0.0182(18) 0.0335(18) 0.0005(17) -0.0009(17) 0.0006(16)
C30B 0.0323(16) 0.0172(18) 0.0332(17) -0.0001(16) -0.0012(15) 0.0048(15)
N5B 0.0328(19) 0.0180(19) 0.0337(17) -0.0022(18) -0.0020(17) 0.0046(16)
N6B 0.0311(19) 0.020(2) 0.0354(18) 0.000(2) -0.0005(18) 0.0071(17)
N7B 0.0276(15) 0.0208(18) 0.0359(17) 0.0010(16) 0.0005(15) 0.0072(16)
C31B 0.0284(16) 0.0197(19) 0.036(2) 0.0029(18) 0.0008(17) 0.0071(16)
C32B 0.0270(18) 0.026(2) 0.041(2) -0.0001(18) 0.0029(18) 0.0045(19)
C33B 0.027(2) 0.026(2) 0.041(2) -0.0025(18) 0.0049(19) 0.001(2)
C34B 0.031(2) 0.0319(19) 0.044(2) -0.0019(18) 0.0076(19) -0.0001(18)
C35B 0.034(2) 0.033(2) 0.046(2) -0.0014(18) 0.0071(19) -0.0011(18)
C36B 0.031(2) 0.036(2) 0.044(2) 0.0005(19) 0.006(2) 0.0012(18)
N8B 0.0267(16) 0.0367(17) 0.0402(18) 0.0054(16) 0.0065(16) -0.0007(15)
N9B 0.0242(17) 0.0373(17) 0.040(2) 0.0088(17) 0.0053(17) -0.0032(15)
N10B 0.0223(19) 0.0346(18) 0.0387(18) 0.0113(16) 0.0063(18) -0.0057(16)
C37B 0.0269(17) 0.0334(19) 0.043(2) 0.0067(19) 0.0053(19) -0.0035(16)
C38B 0.0231(16) 0.0317(19) 0.041(2) 0.0098(17) 0.0062(17) -0.0067(16)
C39B 0.0243(17) 0.029(2) 0.048(2) 0.0166(19) 0.0069(17) -0.0069(17)
C28B 0.0262(16) 0.0303(18) 0.0493(19) 0.0158(16) 0.0081(15) -0.0015(15)
N11A 0.0367(12) 0.0406(12) 0.0484(13) 0.0035(12) 0.0063(11) 0.0083(11)
C40A 0.0374(7) 0.0407(7) 0.0464(7) -0.0007(6) 0.0038(6) 0.0089(6)
C41A 0.0374(7) 0.0407(7) 0.0464(7) -0.0007(6) 0.0038(6) 0.0089(6)
C42A 0.0374(7) 0.0407(7) 0.0464(7) -0.0007(6) 0.0038(6) 0.0089(6)
C43A 0.0374(7) 0.0407(7) 0.0464(7) -0.0007(6) 0.0038(6) 0.0089(6)
C44A 0.0374(7) 0.0407(7) 0.0464(7) -0.0007(6) 0.0038(6) 0.0089(6)
C45A 0.0374(7) 0.0407(7) 0.0464(7) -0.0007(6) 0.0038(6) 0.0089(6)
C46A 0.0374(7) 0.0407(7) 0.0464(7) -0.0007(6) 0.0038(6) 0.0089(6)
C47A 0.0374(7) 0.0407(7) 0.0464(7) -0.0007(6) 0.0038(6) 0.0089(6)
C48A 0.0374(7) 0.0407(7) 0.0464(7) -0.0007(6) 0.0038(6) 0.0089(6)
C49A 0.0374(7) 0.0407(7) 0.0464(7) -0.0007(6) 0.0038(6) 0.0089(6)
C50A 0.0374(7) 0.0407(7) 0.0464(7) -0.0007(6) 0.0038(6) 0.0089(6)
C51A 0.0374(7) 0.0407(7) 0.0464(7) -0.0007(6) 0.0038(6) 0.0089(6)
C52A 0.0374(7) 0.0407(7) 0.0464(7) -0.0007(6) 0.0038(6) 0.0089(6)
C53A 0.0374(7) 0.0407(7) 0.0464(7) -0.0007(6) 0.0038(6) 0.0089(6)
C54A 0.0374(7) 0.0407(7) 0.0464(7) -0.0007(6) 0.0038(6) 0.0089(6)
C55A 0.0374(7) 0.0407(7) 0.0464(7) -0.0007(6) 0.0038(6) 0.0089(6)
N11B 0.0367(12) 0.0406(12) 0.0484(13) 0.0035(12) 0.0063(11) 0.0083(11)
C40B 0.037(3) 0.040(2) 0.048(3) 0.004(2) 0.007(2) 0.008(2)
C41B 0.0374(7) 0.0407(7) 0.0464(7) -0.0007(6) 0.0038(6) 0.0089(6)
C42B 0.0374(7) 0.0407(7) 0.0464(7) -0.0007(6) 0.0038(6) 0.0089(6)
C43B 0.0374(7) 0.0407(7) 0.0464(7) -0.0007(6) 0.0038(6) 0.0089(6)
C44B 0.0374(7) 0.0407(7) 0.0464(7) -0.0007(6) 0.0038(6) 0.0089(6)
C45B 0.0374(7) 0.0407(7) 0.0464(7) -0.0007(6) 0.0038(6) 0.0089(6)
C46B 0.0374(7) 0.0407(7) 0.0464(7) -0.0007(6) 0.0038(6) 0.0089(6)
C47B 0.0374(7) 0.0407(7) 0.0464(7) -0.0007(6) 0.0038(6) 0.0089(6)
C48B 0.0374(7) 0.0407(7) 0.0464(7) -0.0007(6) 0.0038(6) 0.0089(6)
C49B 0.0374(7) 0.0407(7) 0.0464(7) -0.0007(6) 0.0038(6) 0.0089(6)
C50B 0.0374(7) 0.0407(7) 0.0464(7) -0.0007(6) 0.0038(6) 0.0089(6)
C51B 0.0374(7) 0.0407(7) 0.0464(7) -0.0007(6) 0.0038(6) 0.0089(6)
C52B 0.0374(7) 0.0407(7) 0.0464(7) -0.0007(6) 0.0038(6) 0.0089(6)
C53B 0.0374(7) 0.0407(7) 0.0464(7) -0.0007(6) 0.0038(6) 0.0089(6)
C54B 0.0374(7) 0.0407(7) 0.0464(7) -0.0007(6) 0.0038(6) 0.0089(6)
C55B 0.0374(7) 0.0407(7) 0.0464(7) -0.0007(6) 0.0038(6) 0.0089(6)
Cl1 0.0183(5) 0.0200(6) 0.0392(7) -0.0033(5) 0.0040(5) 0.0001(4)

loop_
_atom_type_symbol
_atom_type_description
_atom_type_scat_dispersion_real
_atom_type_scat_dispersion_imag
_atom_type_scat_source
C C 0.0033 0.0016 'International Tables Vol C Tables 4.2.6.8 and 6.1.1.4'
H H 0.0000 0.0000 'International Tables Vol C Tables 4.2.6.8 and 6.1.1.4'
N N 0.0061 0.0033 'International Tables Vol C Tables 4.2.6.8 and 6.1.1.4'
Cl Cl 0.1484 0.1585 'International Tables Vol C Tables 4.2.6.8 and 6.1.1.4'

loop_
_geom_angle_atom_site_label_1
_geom_angle_atom_site_label_2
_geom_angle_atom_site_label_3
_geom_angle
C4 N1 C1 110.8(4)
C11 N2 C8 110.7(4)
C15 N3 C18 110.7(4)
C22 N4 C25 111.0(4)
C2 C1 N1 106.5(4)
C2 C1 C27 130.6(5)
N1 C1 C27 122.7(4)
C1 C2 C3 108.2(5)
C4 C3 C2 107.9(5)
C3 C4 N1 106.6(5)
C3 C4 C6 131.4(5)
N1 C4 C6 122.0(4)
C8 C6 C4 112.1(4)
C8 C6 C7 109.0(4)
C4 C6 C7 108.4(4)
C8 C6 C5 110.1(4)
C4 C6 C5 109.6(4)
C7 C6 C5 107.4(4)
C9 C8 N2 106.6(4)
C9 C8 C6 131.2(5)
N2 C8 C6 122.2(4)
C8 C9 C10 107.7(5)
C11 C10 C9 108.7(5)
C10 C11 N2 106.3(4)
C10 C11 C13 131.7(5)
N2 C11 C13 121.9(4)
C11 C13 C15 112.8(4)
C11 C13 C12 108.1(4)
C15 C13 C12 108.0(4)
C11 C13 C14A 109.8(4)
C15 C13 C14A 108.3(4)
C12 C13 C14A 109.8(4)
C16 C15 N3 106.8(4)
C16 C15 C13 130.7(5)
N3 C15 C13 122.4(4)
C15 C16 C17 107.6(5)
C18 C17 C16 108.3(5)
C17 C18 N3 106.6(5)
C17 C18 C20 131.2(5)
N3 C18 C20 122.2(4)
C18 C20 C22 112.0(4)
C18 C20 C21 108.3(4)
C22 C20 C21 108.0(4)
C18 C20 C19 110.4(4)
C22 C20 C19 109.5(4)
C21 C20 C19 108.5(4)
C23 C22 N4 106.2(4)
C23 C22 C20 131.5(5)
N4 C22 C20 122.3(4)
C22 C23 C24 109.0(5)
C25 C24 C23 107.9(5)
C24 C25 N4 106.0(4)
C24 C25 C27 130.5(5)
N4 C25 C27 123.5(4)
C25 C27 C1 113.2(4)
C25 C27 C26 108.4(4)
C1 C27 C26 109.0(4)
C25 C27 C28A 108.2(4)
C1 C27 C28A 108.1(4)
C26 C27 C28A 109.8(4)
C29A C14A C13 110.6(5)
C30A C29A C14A 110.6(6)
N5A C30A C31A 108.8(7)
N5A C30A C29A 120.0(7)
C31A C30A C29A 131.2(7)
N6A N5A C30A 108.0(7)
N5A N6A N7A 108.8(6)
N6A N7A C31A 109.6(6)
N6A N7A C32A 119.8(7)
C31A N7A C32A 130.6(7)
N7A C31A C30A 104.8(6)
N7A C32A C33A 114.4(6)
C34A C33A C32A 110.9(6)
C33A C34A C35A 111.8(6)
C34A C35A C36A 110.7(6)
N8A C36A C35A 114.1(6)
N9A N8A C37A 109.7(6)
N9A N8A C36A 123.0(7)
C37A N8A C36A 127.3(7)
N10A N9A N8A 108.2(6)
N9A N10A C38A 108.6(7)
N8A C37A C38A 105.0(7)
N10A C38A C37A 108.5(7)
N10A C38A C39A 120.9(7)
C37A C38A C39A 130.6(7)
C38A C39A C28A 111.9(6)
C39A C28A C27 123.9(5)
N5B C30B C31B 106.3(7)
N5B C30B C29B 124.0(8)
C31B C30B C29B 129.7(7)
N6B N5B C30B 109.6(7)
N5B N6B N7B 108.0(6)
N6B N7B C31B 109.6(7)
N6B N7B C32B 121.4(7)
C31B N7B C32B 129.0(7)
N7B C31B C30B 106.4(7)
N7B C32B C33B 114.0(6)
C34B C33B C32B 111.5(6)
C33B C34B C35B 110.8(6)
C36B C35B C34B 110.4(6)
N8B C36B C35B 115.2(6)
N9B N8B C37B 109.6(7)
N9B N8B C36B 118.9(7)
C37B N8B C36B 131.4(8)
N10B N9B N8B 107.5(7)
N9B N10B C38B 109.9(7)
N8B C37B C38B 106.2(8)
N10B C38B C37B 106.7(7)
N10B C38B C39B 120.8(8)
C37B C38B C39B 132.5(8)
C40A N11A C48A 111.5(6)
C40A N11A C44A 110.6(8)
C48A N11A C44A 114.0(8)
C40A N11A C52A 111.1(7)
C48A N11A C52A 110.5(7)
C44A N11A C52A 98.5(7)
N11A C40A C41A 115.6(7)
C40A C41A C42A 108.2(7)
C43A C42A C41A 109.2(7)
N11A C44A C45A 116.2(8)
C44A C45A C46A 108.0(8)
C47A C46A C45A 109.5(7)
N11A C48A C49A 111.7(7)
C50A C49A C48A 119.9(8)
C49A C50A C51A 113.6(8)
C53A C52A N11A 113.9(7)
C52A C53A C54A 108.4(7)
C55A C54A C53A 109.6(7)
C40B C41B C42B 110.5(9)
C43B C42B C41B 114.7(10)
C46B C45B C44B 109.8(10)
C45B C46B C47B 114.2(10)
C50B C49B C48B 116.1(10)
C49B C50B C51B 126.4(11)
C54B C53B C52B 110.2(9)
C55B C54B C53B 138.2(11)

loop_
_geom_bond_atom_site_label_1
_geom_bond_atom_site_label_2
_geom_bond_distance
N1 C4 1.371(6)
N1 C1 1.381(6)
N2 C11 1.376(6)
N2 C8 1.376(6)
N3 C15 1.375(6)
N3 C18 1.382(6)
N4 C22 1.370(6)
N4 C25 1.380(6)
C1 C2 1.360(8)
C1 C27 1.510(7)
C2 C3 1.419(8)
C3 C4 1.367(8)
C4 C6 1.517(7)
C5 C6 1.547(7)
C6 C8 1.506(7)
C6 C7 1.540(7)
C8 C9 1.370(7)
C9 C10 1.410(8)
C10 C11 1.363(7)
C11 C13 1.519(7)
C12 C13 1.532(7)
C13 C15 1.525(7)
C13 C14A 1.544(7)
C15 C16 1.368(7)
C16 C17 1.426(8)
C17 C18 1.362(8)
C18 C20 1.516(7)
C19 C20 1.546(8)
C20 C22 1.522(7)
C20 C21 1.539(7)
C22 C23 1.347(8)
C23 C24 1.409(8)
C24 C25 1.360(7)
C25 C27 1.510(6)
C26 C27 1.533(6)
C27 C28A 1.540(7)
C14A C29A 1.522(9)
C29A C30A 1.483(10)
C30A N5A 1.360(8)
C30A C31A 1.378(10)
N5A N6A 1.308(10)
N6A N7A 1.352(9)
N7A C31A 1.353(8)
N7A C32A 1.427(7)
C32A C33A 1.533(7)
C33A C34A 1.519(7)
C34A C35A 1.528(7)
C35A C36A 1.534(7)
C36A N8A 1.431(7)
N8A N9A 1.345(9)
N8A C37A 1.361(10)
N9A N10A 1.317(9)
N10A C38A 1.355(10)
C37A C38A 1.373(11)
C38A C39A 1.499(10)
C39A C28A 1.501(9)
C29B C30B 1.478(10)
C30B N5B 1.371(9)
C30B C31B 1.381(11)
N5B N6B 1.314(11)
N6B N7B 1.342(10)
N7B C31B 1.352(9)
N7B C32B 1.432(7)
C32B C33B 1.529(7)
C33B C34B 1.521(7)
C34B C35B 1.531(7)
C35B C36B 1.527(7)
C36B N8B 1.428(7)
N8B N9B 1.346(9)
N8B C37B 1.358(10)
N9B N10B 1.315(9)
N10B C38B 1.366(10)
C37B C38B 1.373(11)
C38B C39B 1.506(10)
N11A C40A 1.463(7)
N11A C48A 1.470(8)
N11A C44A 1.480(8)
N11A C52A 1.518(7)
C40A C41A 1.502(8)
C41A C42A 1.520(8)
C42A C43A 1.511(8)
C44A C45A 1.508(8)
C45A C46A 1.531(8)
C46A C47A 1.523(8)
C48A C49A 1.483(8)
C49A C50A 1.378(8)
C50A C51A 1.525(8)
C52A C53A 1.498(8)
C53A C54A 1.538(8)
C54A C55A 1.445(8)
C40B C41B 1.500(13)
C41B C42B 1.521(13)
C42B C43B 1.495(13)
C44B C45B 1.524(13)
C45B C46B 1.508(14)
C46B C47B 1.516(13)
C48B C49B 1.524(13)
C49B C50B 1.372(13)
C50B C51B 1.507(13)
C52B C53B 1.526(14)
C53B C54B 1.515(13)
C54B C55B 1.455(13)
